data_4063203
loop_
_publ_author_name
'Rolf Gleiter'
'Rolf Roers'
'J\"org Classen'
'Albrecht Jacobi'
'Gottfried Huttner'
'Thomas Oeser'

_publ_section_title
;
 Synthesis and Properties of Donor-Acceptor-Substituted Metal-Capped
 Fourfold-Bridged Cyclobutadienophanes
;
_journal_name_full Organometallics
_journal_page_first 147
_journal_page_last 151
_journal_paper_doi 10.1021/om9907270
_journal_volume 19
_journal_year 2000
_chemical_formula_sum 'C34 H38 Co2 O4'
_chemical_formula_weight 628.5
_chemical_name_systematic
; 
 {\h^4^:\h^4^-[3~4~]Cyclobutadienophane}bis(\h^5^-
 methoxycarbonylcyclopentadienyl)cobalt (2)
;
_space_group_IT_number 14
_symmetry_cell_setting monoclinic
_symmetry_space_group_name_Hall '-P 2yn'
_symmetry_space_group_name_H-M 'P 1 21/n 1'
_atom_sites_solution_hydrogens geom
_atom_sites_solution_primary direct
_atom_sites_solution_secondary difmap
_audit_creation_method SHELXL-97
_cell_angle_alpha 90.0
_cell_angle_beta 107.96(2)
_cell_angle_gamma 90.0
_cell_formula_units_Z 2
_cell_length_a 9.595(2)
_cell_length_b 13.832(4)
_cell_length_c 10.998(4)
_cell_measurement_reflns_used 25
_cell_measurement_temperature 293(2)
_cell_measurement_theta_max 21.0
_cell_measurement_theta_min 10.2
_cell_volume 1388.5(7)
_computing_structure_refinement 'SHELXL-97 (Sheldrick, 1997)'
_computing_structure_solution 'SHELXS-97 (Sheldrick, 1990)'
_diffrn_ambient_temperature 293(2)
_diffrn_measured_fraction_theta_full 0.998
_diffrn_measured_fraction_theta_max 0.998
_diffrn_measurement_device_type NONIUS_CAD4
_diffrn_measurement_method \w2\q-scan
_diffrn_radiation_monochromator graphite
_diffrn_radiation_source 'fine-focus sealed tube'
_diffrn_radiation_type MoK\a
_diffrn_radiation_wavelength 0.71073
_diffrn_reflns_av_R_equivalents 0.037
_diffrn_reflns_av_sigmaI/netI 0.024
_diffrn_reflns_limit_h_max 12
_diffrn_reflns_limit_h_min 0
_diffrn_reflns_limit_k_max 18
_diffrn_reflns_limit_k_min 0
_diffrn_reflns_limit_l_max 13
_diffrn_reflns_limit_l_min -14
_diffrn_reflns_number 3534
_diffrn_reflns_theta_full 27.97
_diffrn_reflns_theta_max 27.97
_diffrn_reflns_theta_min 2.44
_diffrn_standards_decay_% 1
_diffrn_standards_interval_count 100
_diffrn_standards_interval_time 60
_diffrn_standards_number 3
_exptl_absorpt_coefficient_mu 1.23
_exptl_absorpt_correction_T_max 0.930
_exptl_absorpt_correction_T_min 0.808
_exptl_absorpt_correction_type numerical
_exptl_crystal_colour orange
_exptl_crystal_density_diffrn 1.50
_exptl_crystal_density_method 'not measured'
_exptl_crystal_description plate
_exptl_crystal_F_000 656
_exptl_crystal_size_max 0.30
_exptl_crystal_size_mid 0.30
_exptl_crystal_size_min 0.10
_refine_diff_density_max 0.889
_refine_diff_density_min -0.492
_refine_diff_density_rms 0.083
_refine_ls_extinction_method none
_refine_ls_goodness_of_fit_ref 1.042
_refine_ls_hydrogen_treatment mixed
_refine_ls_matrix_type full
_refine_ls_number_parameters 254
_refine_ls_number_reflns 3345
_refine_ls_number_restraints 0
_refine_ls_restrained_S_all 1.042
_refine_ls_R_factor_all 0.050
_refine_ls_R_factor_gt 0.035
_refine_ls_shift/su_max 0.007
_refine_ls_shift/su_mean 0.000
_refine_ls_structure_factor_coef Fsqd
_refine_ls_weighting_details 'calc w=1/[\s^2^(Fo^2^)+(0.0724P)^2^+0.1290P] where P=(Fo^2^+2Fc^2^)/3'
_refine_ls_weighting_scheme calc
_refine_ls_wR_factor_gt 0.092
_refine_ls_wR_factor_ref 0.099
_reflns_number_gt 2753
_reflns_number_total 3345
_reflns_threshold_expression >2sigma(I)
_cod_original_sg_symbol_H-M 'P 21/n'
_cod_database_code 4063203

loop_
_symmetry_equiv_pos_as_xyz
'x, y, z'
'-x+1/2, y+1/2, -z+1/2'
'-x, -y, -z'
'x-1/2, -y-1/2, z-1/2'

loop_
_atom_site_label
_atom_site_type_symbol
_atom_site_fract_x
_atom_site_fract_y
_atom_site_fract_z
_atom_site_U_iso_or_equiv
_atom_site_adp_type
_atom_site_occupancy
_atom_site_symmetry_multiplicity
_atom_site_calc_flag
Co1 Co -0.09519(3) 0.198782(16) 0.09003(2) 0.02450(10) Uani 1 1 d
O1 O -0.1418(2) 0.17996(14) 0.41963(16) 0.0485(4) Uani 1 1 d
O2 O -0.35334(17) 0.15672(14) 0.26269(15) 0.0456(4) Uani 1 1 d
C1 C -0.15291(18) 0.06838(12) 0.01785(17) 0.0242(3) Uani 1 1 d
C2 C -0.02372(19) 0.06494(12) 0.13130(16) 0.0245(3) Uani 1 1 d
C3 C 0.06073(18) 0.11622(12) 0.06192(16) 0.0254(3) Uani 1 1 d
C4 C -0.06859(18) 0.11923(12) -0.05138(16) 0.0246(3) Uani 1 1 d
C5 C -0.3003(2) 0.02182(14) -0.0159(2) 0.0322(4) Uani 1 1 d
C6 C -0.2950(2) -0.08842(14) -0.0041(2) 0.0340(4) Uani 1 1 d
C7 C -0.2186(2) -0.14230(14) -0.0876(2) 0.0324(4) Uani 1 1 d
C8 C 0.0111(2) 0.01580(15) 0.25848(18) 0.0334(4) Uani 1 1 d
C9 C 0.1314(2) -0.06074(16) 0.28088(18) 0.0360(4) Uani 1 1 d
C10 C 0.0970(2) -0.14701(14) 0.18783(18) 0.0327(4) Uani 1 1 d
C11 C -0.1823(2) 0.25869(14) 0.22049(18) 0.0308(4) Uani 1 1 d
C12 C -0.2711(2) 0.28445(15) 0.0948(2) 0.0352(4) Uani 1 1 d
C13 C -0.1812(3) 0.33678(16) 0.0372(2) 0.0418(5) Uani 1 1 d
C14 C -0.0375(3) 0.34362(15) 0.1257(2) 0.0408(5) Uani 1 1 d
C15 C -0.0374(2) 0.29592(14) 0.2392(2) 0.0360(4) Uani 1 1 d
C16 C -0.2195(2) 0.19622(14) 0.3124(2) 0.0337(4) Uani 1 1 d
C17 C -0.3955(4) 0.0883(3) 0.3413(3) 0.0689(9) Uani 1 1 d
H17A H -0.326(5) 0.043(3) 0.369(4) 0.103 Uiso 1 1 d
H17B H -0.477(5) 0.050(3) 0.290(4) 0.103 Uiso 1 1 d
H17C H -0.419(5) 0.117(4) 0.406(4) 0.103 Uiso 1 1 d
H5A H -0.354(3) 0.0433(19) 0.041(2) 0.040(6) Uiso 1 1 d
H5B H -0.357(3) 0.041(2) -0.098(3) 0.045(7) Uiso 1 1 d
H6A H -0.391(3) -0.108(2) -0.016(3) 0.048(7) Uiso 1 1 d
H6B H -0.242(3) -0.1036(19) 0.088(3) 0.039(6) Uiso 1 1 d
H7A H -0.229(3) -0.211(2) -0.075(3) 0.056(8) Uiso 1 1 d
H7B H -0.266(3) -0.133(2) -0.181(3) 0.059(8) Uiso 1 1 d
H8A H -0.077(3) -0.014(2) 0.269(3) 0.046(7) Uiso 1 1 d
H8B H 0.044(3) 0.067(2) 0.329(3) 0.043(7) Uiso 1 1 d
H9A H 0.226(3) -0.028(2) 0.274(3) 0.043(7) Uiso 1 1 d
H9B H 0.151(3) -0.082(2) 0.371(3) 0.047(7) Uiso 1 1 d
H10A H 0.178(3) -0.1895(19) 0.208(3) 0.049(8) Uiso 1 1 d
H10B H 0.009(3) -0.179(2) 0.200(3) 0.042(7) Uiso 1 1 d
H12 H -0.367(3) 0.2721(18) 0.064(2) 0.032(6) Uiso 1 1 d
H13 H -0.206(3) 0.3638(19) -0.042(3) 0.042(6) Uiso 1 1 d
H14 H 0.044(3) 0.375(2) 0.110(3) 0.047(7) Uiso 1 1 d
H15 H 0.044(3) 0.2897(19) 0.316(3) 0.041(7) Uiso 1 1 d

loop_
_atom_site_aniso_label
_atom_site_aniso_U_11
_atom_site_aniso_U_22
_atom_site_aniso_U_33
_atom_site_aniso_U_23
_atom_site_aniso_U_13
_atom_site_aniso_U_12
Co1 0.02851(15) 0.01677(15) 0.02687(15) -0.00203(8) 0.00658(10) 0.00258(8)
O1 0.0540(10) 0.0552(10) 0.0311(8) 0.0011(7) 0.0055(7) -0.0046(8)
O2 0.0408(8) 0.0504(10) 0.0431(8) 0.0053(7) 0.0092(6) -0.0058(7)
C1 0.0265(8) 0.0174(8) 0.0262(8) -0.0020(6) 0.0044(6) 0.0023(6)
C2 0.0285(8) 0.0188(8) 0.0239(8) -0.0016(6) 0.0045(7) 0.0029(6)
C3 0.0276(8) 0.0183(8) 0.0285(8) -0.0024(6) 0.0059(6) 0.0019(6)
C4 0.0280(8) 0.0176(8) 0.0263(8) -0.0003(6) 0.0054(6) 0.0038(6)
C5 0.0264(8) 0.0265(9) 0.0419(10) -0.0036(8) 0.0078(8) 0.0012(7)
C6 0.0284(9) 0.0269(9) 0.0490(12) -0.0035(8) 0.0153(8) -0.0042(7)
C7 0.0297(9) 0.0226(9) 0.0421(10) -0.0057(8) 0.0067(8) -0.0045(7)
C8 0.0442(11) 0.0299(10) 0.0244(8) 0.0009(7) 0.0084(7) 0.0071(8)
C9 0.0480(11) 0.0333(10) 0.0210(8) 0.0044(7) 0.0020(7) 0.0098(8)
C10 0.0458(11) 0.0227(9) 0.0282(9) 0.0054(7) 0.0091(8) 0.0067(8)
C11 0.0350(9) 0.0254(9) 0.0323(9) -0.0058(7) 0.0108(7) 0.0036(7)
C12 0.0366(10) 0.0276(9) 0.0395(10) -0.0018(8) 0.0090(8) 0.0122(8)
C13 0.0593(13) 0.0240(10) 0.0425(11) 0.0058(9) 0.0165(10) 0.0137(9)
C14 0.0518(12) 0.0209(9) 0.0521(12) -0.0048(9) 0.0198(10) -0.0035(9)
C15 0.0421(11) 0.0259(10) 0.0370(10) -0.0102(8) 0.0078(9) -0.0035(8)
C16 0.0382(10) 0.0305(10) 0.0329(10) -0.0073(7) 0.0115(8) 0.0043(7)
C17 0.0629(17) 0.080(2) 0.0610(18) 0.0194(16) 0.0147(14) -0.0233(16)

loop_
_atom_type_symbol
_atom_type_description
_atom_type_scat_dispersion_real
_atom_type_scat_dispersion_imag
_atom_type_scat_source
C C 0.0033 0.0016 'International Tables Vol C Tables 4.2.6.8 and 6.1.1.4'
H H 0.0000 0.0000 'International Tables Vol C Tables 4.2.6.8 and 6.1.1.4'
O O 0.0106 0.0060 'International Tables Vol C Tables 4.2.6.8 and 6.1.1.4'
Co Co 0.3494 0.9721 'International Tables Vol C Tables 4.2.6.8 and 6.1.1.4'

loop_
_geom_angle_atom_site_label_1
_geom_angle_atom_site_label_2
_geom_angle_atom_site_label_3
_geom_angle
_geom_angle_site_symmetry_1
_geom_angle_site_symmetry_3
C2 Co1 C1 43.41(7) . .
C2 Co1 C3 43.19(7) . .
C1 Co1 C3 62.84(7) . .
C2 Co1 C4 62.72(7) . .
C1 Co1 C4 42.98(7) . .
C3 Co1 C4 43.30(7) . .
C2 Co1 C11 113.96(8) . .
C1 Co1 C11 121.75(8) . .
C3 Co1 C11 146.59(8) . .
C4 Co1 C11 162.44(8) . .
C2 Co1 C15 116.01(8) . .
C1 Co1 C15 152.49(8) . .
C3 Co1 C15 118.01(8) . .
C4 Co1 C15 156.58(8) . .
C11 Co1 C15 40.96(8) . .
C2 Co1 C12 139.08(8) . .
C1 Co1 C12 113.64(8) . .
C3 Co1 C12 172.78(8) . .
C4 Co1 C12 129.65(8) . .
C11 Co1 C12 40.53(8) . .
C15 Co1 C12 68.22(9) . .
C2 Co1 C14 143.49(9) . .
C1 Co1 C14 167.68(9) . .
C3 Co1 C14 114.48(9) . .
C4 Co1 C14 126.15(8) . .
C11 Co1 C14 67.69(9) . .
C15 Co1 C14 39.84(9) . .
C12 Co1 C14 67.49(9) . .
C2 Co1 C13 176.48(8) . .
C1 Co1 C13 133.08(9) . .
C3 Co1 C13 137.38(9) . .
C4 Co1 C13 115.06(8) . .
C11 Co1 C13 67.25(9) . .
C15 Co1 C13 67.18(9) . .
C12 Co1 C13 39.75(9) . .
C14 Co1 C13 39.94(10) . .
C16 O2 C17 116.0(2) . .
C4 C1 C2 90.02(14) . .
C4 C1 C5 135.78(16) . .
C2 C1 C5 133.35(17) . .
C4 C1 Co1 68.70(9) . .
C2 C1 Co1 68.23(9) . .
C5 C1 Co1 128.26(12) . .
C3 C2 C1 89.96(14) . .
C3 C2 C8 135.25(16) . .
C1 C2 C8 134.24(17) . .
C3 C2 Co1 68.51(10) . .
C1 C2 Co1 68.36(9) . .
C8 C2 Co1 126.94(13) . .
C2 C3 C4 89.85(13) . .
C2 C3 C7 135.43(16) . 3
C4 C3 C7 134.17(17) . 3
C2 C3 Co1 68.30(9) . .
C4 C3 Co1 68.50(9) . .
C7 C3 Co1 126.92(13) 3 .
C1 C4 C3 90.17(14) . .
C1 C4 C10 133.95(16) . 3
C3 C4 C10 135.14(17) . 3
C1 C4 Co1 68.32(10) . .
C3 C4 Co1 68.20(9) . .
C10 C4 Co1 128.18(12) 3 .
C1 C5 C6 113.88(15) . .
C1 C5 H5A 110.7(15) . .
C6 C5 H5A 105.1(15) . .
C1 C5 H5B 109.8(17) . .
C6 C5 H5B 111.3(18) . .
H5A C5 H5B 106(2) . .
C5 C6 C7 116.29(17) . .
C5 C6 H6A 105.7(18) . .
C7 C6 H6A 114.1(17) . .
C5 C6 H6B 106.7(15) . .
C7 C6 H6B 108.2(14) . .
H6A C6 H6B 105(2) . .
C3 C7 C6 114.38(16) 3 .
C3 C7 H7A 110.8(18) 3 .
C6 C7 H7A 107.2(19) . .
C3 C7 H7B 106.3(17) 3 .
C6 C7 H7B 113.5(17) . .
H7A C7 H7B 104(3) . .
C2 C8 C9 113.88(16) . .
C2 C8 H8A 110.6(16) . .
C9 C8 H8A 109.1(17) . .
C2 C8 H8B 108.9(15) . .
C9 C8 H8B 108.5(14) . .
H8A C8 H8B 105(2) . .
C8 C9 C10 115.68(17) . .
C8 C9 H9A 108.5(15) . .
C10 C9 H9A 107.9(15) . .
C8 C9 H9B 105.4(15) . .
C10 C9 H9B 111.5(16) . .
H9A C9 H9B 108(2) . .
C4 C10 C9 113.86(16) 3 .
C4 C10 H10A 106.2(18) 3 .
C9 C10 H10A 109.6(17) . .
C4 C10 H10B 110.2(16) 3 .
C9 C10 H10B 105.7(16) . .
H10A C10 H10B 112(2) . .
C12 C11 C15 108.17(19) . .
C12 C11 C16 128.31(19) . .
C15 C11 C16 123.15(19) . .
C12 C11 Co1 70.89(11) . .
C15 C11 Co1 70.08(11) . .
C16 C11 Co1 119.17(13) . .
C13 C12 C11 107.3(2) . .
C13 C12 Co1 70.66(12) . .
C11 C12 Co1 68.58(11) . .
C13 C12 H12 128.7(16) . .
C11 C12 H12 123.8(16) . .
Co1 C12 H12 129.2(16) . .
C12 C13 C14 108.8(2) . .
C12 C13 Co1 69.60(12) . .
C14 C13 Co1 69.79(12) . .
C12 C13 H13 128.8(16) . .
C14 C13 H13 122.4(16) . .
Co1 C13 H13 127.2(16) . .
C15 C14 C13 108.1(2) . .
C15 C14 Co1 69.20(12) . .
C13 C14 Co1 70.28(12) . .
C15 C14 H14 126.7(16) . .
C13 C14 H14 125.2(16) . .
Co1 C14 H14 126.0(16) . .
C14 C15 C11 107.68(19) . .
C14 C15 Co1 70.96(12) . .
C11 C15 Co1 68.96(11) . .
C14 C15 H15 126.6(16) . .
C11 C15 H15 125.7(16) . .
Co1 C15 H15 125.9(16) . .
O1 C16 O2 123.1(2) . .
O1 C16 C11 125.4(2) . .
O2 C16 C11 111.49(18) . .
O2 C17 H17A 111(3) . .
O2 C17 H17B 110(3) . .
H17A C17 H17B 101(4) . .
O2 C17 H17C 112(3) . .
H17A C17 H17C 112(4) . .
H17B C17 H17C 111(3) . .

loop_
_geom_bond_atom_site_label_1
_geom_bond_atom_site_label_2
_geom_bond_distance
_geom_bond_site_symmetry_2
Co1 C2 1.9779(18) .
Co1 C1 1.9797(17) .
Co1 C3 1.9807(17) .
Co1 C4 1.9848(18) .
Co1 C11 2.0452(19) .
Co1 C15 2.060(2) .
Co1 C12 2.076(2) .
Co1 C14 2.083(2) .
Co1 C13 2.090(2) .
O1 C16 1.206(3) .
O2 C16 1.347(3) .
O2 C17 1.422(3) .
C1 C4 1.452(2) .
C1 C2 1.464(2) .
C1 C5 1.493(2) .
C2 C3 1.457(2) .
C2 C8 1.497(3) .
C3 C4 1.463(2) .
C3 C7 1.497(3) 3
C4 C10 1.491(3) 3
C5 C6 1.530(3) .
C5 H5A 0.97(3) .
C5 H5B 0.94(3) .
C6 C7 1.533(3) .
C6 H6A 0.93(3) .
C6 H6B 1.00(3) .
C7 C3 1.497(3) 3
C7 H7A 0.97(3) .
C7 H7B 0.99(3) .
C8 C9 1.529(3) .
C8 H8A 0.98(3) .
C8 H8B 1.02(3) .
C9 C10 1.540(3) .
C9 H9A 1.03(3) .
C9 H9B 1.00(3) .
C10 C4 1.491(3) 3
C10 H10A 0.94(3) .
C10 H10B 0.99(3) .
C11 C12 1.428(3) .
C11 C15 1.437(3) .
C11 C16 1.455(3) .
C12 C13 1.416(3) .
C12 H12 0.90(2) .
C13 C14 1.425(4) .
C13 H13 0.91(3) .
C14 C15 1.412(3) .
C14 H14 0.96(3) .
C15 H15 0.96(3) .
C17 H17A 0.90(4) .
C17 H17B 0.96(5) .
C17 H17C 0.90(4) .

loop_
_geom_torsion_atom_site_label_1
_geom_torsion_atom_site_label_2
_geom_torsion_atom_site_label_3
_geom_torsion_atom_site_label_4
_geom_torsion
_geom_torsion_site_symmetry_1
_geom_torsion_site_symmetry_4
C2 Co1 C1 C4 -98.98(13) . .
C3 Co1 C1 C4 -49.52(10) . .
C11 Co1 C1 C4 168.68(10) . .
C15 Co1 C1 C4 -148.57(17) . .
C12 Co1 C1 C4 123.50(11) . .
C14 Co1 C1 C4 30.9(4) . .
C13 Co1 C1 C4 81.21(14) . .
C3 Co1 C1 C2 49.46(10) . .
C4 Co1 C1 C2 98.98(13) . .
C11 Co1 C1 C2 -92.33(12) . .
C15 Co1 C1 C2 -49.6(2) . .
C12 Co1 C1 C2 -137.52(11) . .
C14 Co1 C1 C2 129.9(4) . .
C13 Co1 C1 C2 -179.81(12) . .
C2 Co1 C1 C5 128.8(2) . .
C3 Co1 C1 C5 178.2(2) . .
C4 Co1 C1 C5 -132.2(2) . .
C11 Co1 C1 C5 36.4(2) . .
C15 Co1 C1 C5 79.2(2) . .
C12 Co1 C1 C5 -8.7(2) . .
C14 Co1 C1 C5 -101.4(4) . .
C13 Co1 C1 C5 -51.0(2) . .
C4 C1 C2 C3 0.16(13) . .
C5 C1 C2 C3 170.51(19) . .
Co1 C1 C2 C3 -66.80(9) . .
C4 C1 C2 C8 -172.0(2) . .
C5 C1 C2 C8 -1.6(3) . .
Co1 C1 C2 C8 121.1(2) . .
C4 C1 C2 Co1 66.96(9) . .
C5 C1 C2 Co1 -122.7(2) . .
C1 Co1 C2 C3 98.94(13) . .
C4 Co1 C2 C3 49.68(10) . .
C11 Co1 C2 C3 -149.46(10) . .
C15 Co1 C2 C3 -104.10(12) . .
C12 Co1 C2 C3 169.76(12) . .
C14 Co1 C2 C3 -65.08(17) . .
C13 Co1 C2 C3 101.2(14) . .
C3 Co1 C2 C1 -98.94(13) . .
C4 Co1 C2 C1 -49.25(10) . .
C11 Co1 C2 C1 111.60(11) . .
C15 Co1 C2 C1 156.96(11) . .
C12 Co1 C2 C1 70.82(15) . .
C14 Co1 C2 C1 -164.02(14) . .
C13 Co1 C2 C1 2.3(14) . .
C1 Co1 C2 C8 -129.9(2) . .
C3 Co1 C2 C8 131.2(2) . .
C4 Co1 C2 C8 -179.11(19) . .
C11 Co1 C2 C8 -18.25(19) . .
C15 Co1 C2 C8 27.11(19) . .
C12 Co1 C2 C8 -59.0(2) . .
C14 Co1 C2 C8 66.1(2) . .
C13 Co1 C2 C8 -127.6(13) . .
C1 C2 C3 C4 -0.16(13) . .
C8 C2 C3 C4 171.8(2) . .
Co1 C2 C3 C4 -66.83(9) . .
C1 C2 C3 C7 -172.2(2) . 3
C8 C2 C3 C7 -0.2(3) . 3
Co1 C2 C3 C7 121.2(2) . 3
C1 C2 C3 Co1 66.67(9) . .
C8 C2 C3 Co1 -121.4(2) . .
C1 Co1 C3 C2 -49.73(10) . .
C4 Co1 C3 C2 -98.85(13) . .
C11 Co1 C3 C2 57.50(17) . .
C15 Co1 C3 C2 99.16(12) . .
C12 Co1 C3 C2 -112.1(6) . .
C14 Co1 C3 C2 143.64(11) . .
C13 Co1 C3 C2 -174.90(12) . .
C2 Co1 C3 C4 98.85(13) . .
C1 Co1 C3 C4 49.12(10) . .
C11 Co1 C3 C4 156.34(13) . .
C15 Co1 C3 C4 -161.99(11) . .
C12 Co1 C3 C4 -13.2(7) . .
C14 Co1 C3 C4 -117.51(11) . .
C13 Co1 C3 C4 -76.05(15) . .
C2 Co1 C3 C7 -131.3(2) . 3
C1 Co1 C3 C7 178.97(19) . 3
C4 Co1 C3 C7 129.9(2) . 3
C11 Co1 C3 C7 -73.8(2) . 3
C15 Co1 C3 C7 -32.14(19) . 3
C12 Co1 C3 C7 116.6(6) . 3
C14 Co1 C3 C7 12.34(19) . 3
C13 Co1 C3 C7 53.8(2) . 3
C2 C1 C4 C3 -0.16(13) . .
C5 C1 C4 C3 -170.1(2) . .
Co1 C1 C4 C3 66.37(9) . .
C2 C1 C4 C10 170.73(19) . 3
C5 C1 C4 C10 0.8(3) . 3
Co1 C1 C4 C10 -122.7(2) . 3
C2 C1 C4 Co1 -66.53(9) . .
C5 C1 C4 Co1 123.5(2) . .
C2 C3 C4 C1 0.16(13) . .
C7 C3 C4 C1 172.3(2) 3 .
Co1 C3 C4 C1 -66.49(10) . .
C2 C3 C4 C10 -170.5(2) . 3
C7 C3 C4 C10 1.7(3) 3 3
Co1 C3 C4 C10 122.8(2) . 3
C2 C3 C4 Co1 66.65(9) . .
C7 C3 C4 Co1 -121.2(2) 3 .
C2 Co1 C4 C1 49.79(10) . .
C3 Co1 C4 C1 99.34(13) . .
C11 Co1 C4 C1 -33.6(3) . .
C15 Co1 C4 C1 142.70(19) . .
C12 Co1 C4 C1 -82.80(13) . .
C14 Co1 C4 C1 -172.20(11) . .
C13 Co1 C4 C1 -127.17(12) . .
C2 Co1 C4 C3 -49.55(10) . .
C1 Co1 C4 C3 -99.34(13) . .
C11 Co1 C4 C3 -132.9(2) . .
C15 Co1 C4 C3 43.4(2) . .
C12 Co1 C4 C3 177.86(11) . .
C14 Co1 C4 C3 88.45(13) . .
C13 Co1 C4 C3 133.49(12) . .
C2 Co1 C4 C10 179.40(19) . 3
C1 Co1 C4 C10 129.6(2) . 3
C3 Co1 C4 C10 -131.0(2) . 3
C11 Co1 C4 C10 96.0(3) . 3
C15 Co1 C4 C10 -87.7(3) . 3
C12 Co1 C4 C10 46.8(2) . 3
C14 Co1 C4 C10 -42.6(2) . 3
C13 Co1 C4 C10 2.4(2) . 3
C4 C1 C5 C6 110.9(2) . .
C2 C1 C5 C6 -55.1(3) . .
Co1 C1 C5 C6 -150.59(15) . .
C1 C5 C6 C7 -59.9(2) . .
C5 C6 C7 C3 60.5(2) . 3
C3 C2 C8 C9 -53.8(3) . .
C1 C2 C8 C9 114.9(2) . .
Co1 C2 C8 C9 -149.99(15) . .
C2 C8 C9 C10 -62.2(2) . .
C8 C9 C10 C4 60.1(3) . 3
C2 Co1 C11 C12 -138.82(13) . .
C1 Co1 C11 C12 -90.12(14) . .
C3 Co1 C11 C12 -178.00(14) . .
C4 Co1 C11 C12 -63.8(3) . .
C15 Co1 C11 C12 118.46(18) . .
C14 Co1 C11 C12 80.97(14) . .
C13 Co1 C11 C12 37.58(13) . .
C2 Co1 C11 C15 102.72(13) . .
C1 Co1 C11 C15 151.43(12) . .
C3 Co1 C11 C15 63.55(18) . .
C4 Co1 C11 C15 177.7(2) . .
C12 Co1 C11 C15 -118.46(18) . .
C14 Co1 C11 C15 -37.49(13) . .
C13 Co1 C11 C15 -80.88(14) . .
C2 Co1 C11 C16 -14.91(18) . .
C1 Co1 C11 C16 33.79(19) . .
C3 Co1 C11 C16 -54.1(2) . .
C4 Co1 C11 C16 60.1(3) . .
C15 Co1 C11 C16 -117.6(2) . .
C12 Co1 C11 C16 123.9(2) . .
C14 Co1 C11 C16 -155.12(18) . .
C13 Co1 C11 C16 161.49(18) . .
C15 C11 C12 C13 0.1(2) . .
C16 C11 C12 C13 -172.91(18) . .
Co1 C11 C12 C13 -60.36(14) . .
C15 C11 C12 Co1 60.45(13) . .
C16 C11 C12 Co1 -112.6(2) . .
C2 Co1 C12 C13 -174.87(13) . .
C1 Co1 C12 C13 -129.76(14) . .
C3 Co1 C12 C13 -70.4(7) . .
C4 Co1 C12 C13 -82.17(16) . .
C11 Co1 C12 C13 118.41(19) . .
C15 Co1 C12 C13 80.05(15) . .
C14 Co1 C12 C13 36.90(14) . .
C2 Co1 C12 C11 66.71(17) . .
C1 Co1 C12 C11 111.83(12) . .
C3 Co1 C12 C11 171.2(6) . .
C4 Co1 C12 C11 159.41(11) . .
C15 Co1 C12 C11 -38.36(12) . .
C14 Co1 C12 C11 -81.52(14) . .
C13 Co1 C12 C11 -118.41(19) . .
C11 C12 C13 C14 0.1(2) . .
Co1 C12 C13 C14 -58.93(15) . .
C11 C12 C13 Co1 59.04(13) . .
C2 Co1 C13 C12 72.4(14) . .
C1 Co1 C13 C12 74.59(17) . .
C3 Co1 C13 C12 169.93(12) . .
C4 Co1 C13 C12 122.64(13) . .
C11 Co1 C13 C12 -38.30(13) . .
C15 Co1 C13 C12 -82.91(15) . .
C14 Co1 C13 C12 -120.2(2) . .
C2 Co1 C13 C14 -167.3(13) . .
C1 Co1 C13 C14 -165.17(13) . .
C3 Co1 C13 C14 -69.83(18) . .
C4 Co1 C13 C14 -117.12(14) . .
C11 Co1 C13 C14 81.94(15) . .
C15 Co1 C13 C14 37.33(14) . .
C12 Co1 C13 C14 120.2(2) . .
C12 C13 C14 C15 -0.3(2) . .
Co1 C13 C14 C15 -59.09(14) . .
C12 C13 C14 Co1 58.81(15) . .
C2 Co1 C14 C15 -62.0(2) . .
C1 Co1 C14 C15 -179.6(3) . .
C3 Co1 C14 C15 -105.05(14) . .
C4 Co1 C14 C15 -153.93(12) . .
C11 Co1 C14 C15 38.52(13) . .
C12 Co1 C14 C15 82.52(15) . .
C13 Co1 C14 C15 119.2(2) . .
C2 Co1 C14 C13 178.70(13) . .
C1 Co1 C14 C13 61.1(4) . .
C3 Co1 C14 C13 135.70(14) . .
C4 Co1 C14 C13 86.82(16) . .
C11 Co1 C14 C13 -80.73(15) . .
C15 Co1 C14 C13 -119.2(2) . .
C12 Co1 C14 C13 -36.73(14) . .
C13 C14 C15 C11 0.3(2) . .
Co1 C14 C15 C11 -59.42(13) . .
C13 C14 C15 Co1 59.76(15) . .
C12 C11 C15 C14 -0.3(2) . .
C16 C11 C15 C14 173.18(17) . .
Co1 C11 C15 C14 60.69(14) . .
C12 C11 C15 Co1 -60.96(14) . .
C16 C11 C15 Co1 112.49(18) . .
C2 Co1 C15 C14 144.21(13) . .
C1 Co1 C15 C14 179.82(15) . .
C3 Co1 C15 C14 95.46(15) . .
C4 Co1 C15 C14 63.2(2) . .
C11 Co1 C15 C14 -118.49(18) . .
C12 Co1 C15 C14 -80.52(15) . .
C13 Co1 C15 C14 -37.42(14) . .
C2 Co1 C15 C11 -97.30(13) . .
C1 Co1 C15 C11 -61.7(2) . .
C3 Co1 C15 C11 -146.06(11) . .
C4 Co1 C15 C11 -178.29(17) . .
C12 Co1 C15 C11 37.97(12) . .
C14 Co1 C15 C11 118.49(18) . .
C13 Co1 C15 C11 81.07(14) . .
C17 O2 C16 O1 -4.3(4) . .
C17 O2 C16 C11 175.1(3) . .
C12 C11 C16 O1 -176.9(2) . .
C15 C11 C16 O1 11.1(3) . .
Co1 C11 C16 O1 95.2(2) . .
C12 C11 C16 O2 3.7(3) . .
C15 C11 C16 O2 -168.32(18) . .
Co1 C11 C16 O2 -84.15(19) . .
